data_1503206
loop_
_publ_author_name
'Chen, Peiling'
'Carroll, Patrick J.'
'Sieburth, Scott McN'

_publ_section_title
;
 Tetraquinanes via [4 + 4] photocycloaddition/transannular ring closure.
;
_journal_issue 20
_journal_name_full 'Organic letters'
_journal_page_first 4510
_journal_page_last 4512
_journal_paper_doi 10.1021/ol101802s
_journal_volume 12
_journal_year 2010
_chemical_absolute_configuration syn
_chemical_formula_sum 'C20 H27 N O5'
_chemical_formula_weight 361.43
_space_group_IT_number 19
_symmetry_cell_setting orthorhombic
_symmetry_Int_Tables_number 19
_symmetry_space_group_name_Hall 'P 2ac 2ab'
_symmetry_space_group_name_H-M 'P 21 21 21'
_atom_sites_solution_hydrogens geom
_atom_sites_solution_primary direct
_audit_creation_method SHELXL-97
_cell_angle_alpha 90.00
_cell_angle_beta 90.00
_cell_angle_gamma 90.00
_cell_formula_units_Z 4
_cell_length_a 7.4039(5)
_cell_length_b 13.4534(10)
_cell_length_c 17.6386(13)
_cell_measurement_temperature 143(1)
_cell_volume 1756.9(2)
_computing_data_collection 'CrystalClear (Rigaku, 1999)'
_computing_data_reduction 'CrystalClear (Rigaku, 1999)'
_computing_structure_refinement 'SHELXL-97 (Sheldrick, 1997)'
_computing_structure_solution 'SIR97 (Altomare, 1999)'
_diffrn_ambient_temperature 143(1)
_diffrn_measured_fraction_theta_full 0.997
_diffrn_measured_fraction_theta_max 0.997
_diffrn_measurement_device 'CCD Area Detector'
_diffrn_measurement_device_type 'Rigaku Mercury'
_diffrn_measurement_method 'phi and omega rotations'
_diffrn_radiation_monochromator graphite
_diffrn_radiation_source 'rotating anode'
_diffrn_radiation_type MoK\a
_diffrn_radiation_wavelength 0.71069
_diffrn_reflns_av_R_equivalents 0.0198
_diffrn_reflns_av_sigmaI/netI 0.0241
_diffrn_reflns_limit_h_max 8
_diffrn_reflns_limit_h_min -7
_diffrn_reflns_limit_k_max 16
_diffrn_reflns_limit_k_min -14
_diffrn_reflns_limit_l_max 20
_diffrn_reflns_limit_l_min -17
_diffrn_reflns_number 8030
_diffrn_reflns_theta_full 25.00
_diffrn_reflns_theta_max 25.00
_diffrn_reflns_theta_min 2.76
_exptl_absorpt_coefficient_mu 0.098
_exptl_absorpt_correction_T_max 1.0000
_exptl_absorpt_correction_T_min 0.8594
_exptl_absorpt_correction_type multi-scan
_exptl_crystal_density_diffrn 1.366
_exptl_crystal_density_method 'not measured'
_exptl_crystal_F_000 776
_exptl_crystal_size_max 0.28
_exptl_crystal_size_mid 0.18
_exptl_crystal_size_min 0.10
_refine_diff_density_max 0.148
_refine_diff_density_min -0.190
_refine_diff_density_rms 0.044
_refine_ls_abs_structure_details 'Flack H D (1983), Acta Cryst. A39, 876-881'
_refine_ls_abs_structure_Flack -0.3(10)
_refine_ls_extinction_method none
_refine_ls_goodness_of_fit_ref 1.067
_refine_ls_hydrogen_treatment constr
_refine_ls_matrix_type full
_refine_ls_number_parameters 241
_refine_ls_number_reflns 3013
_refine_ls_number_restraints 0
_refine_ls_restrained_S_all 1.067
_refine_ls_R_factor_all 0.0401
_refine_ls_R_factor_gt 0.0370
_refine_ls_shift/su_max 0.000
_refine_ls_shift/su_mean 0.000
_refine_ls_structure_factor_coef Fsqd
_refine_ls_weighting_details 'calc w=1/[\s^2^(Fo^2^)+(0.0464P)^2^+0.4185P] where P=(Fo^2^+2Fc^2^)/3'
_refine_ls_weighting_scheme calc
_refine_ls_wR_factor_gt 0.0850
_refine_ls_wR_factor_ref 0.0886
_reflns_number_gt 2846
_reflns_number_total 3013
_reflns_threshold_expression >2sigma(I)
_cod_data_source_file ol101802s_si_003.cif
_cod_data_source_block shelxl
_cod_original_sg_symbol_H-M 'P 21 21 21 '
_cod_database_code 1503206

loop_
_symmetry_equiv_pos_as_xyz
'x, y, z'
'x+1/2, -y+1/2, -z'
'-x, y+1/2, -z+1/2'
'-x+1/2, -y, z+1/2'

loop_
_atom_site_label
_atom_site_type_symbol
_atom_site_fract_x
_atom_site_fract_y
_atom_site_fract_z
_atom_site_U_iso_or_equiv
_atom_site_adp_type
_atom_site_occupancy
_atom_site_symmetry_multiplicity
_atom_site_calc_flag
_atom_site_refinement_flags
C1 C 0.1057(3) 0.90405(14) 0.29625(10) 0.0225(4) Uani 1 1 d .
C2 C 0.1453(2) 0.79913(13) 0.26604(10) 0.0206(4) Uani 1 1 d .
C3 C 0.0503(3) 0.76904(14) 0.18980(10) 0.0237(4) Uani 1 1 d .
H3 H -0.0590 0.7315 0.2024 0.032 Uiso 1 1 calc R
C4 C 0.1844(3) 0.69717(15) 0.15093(11) 0.0277(4) Uani 1 1 d .
H4A H 0.1539 0.6288 0.1628 0.037 Uiso 1 1 calc R
H4B H 0.1807 0.7057 0.0963 0.037 Uiso 1 1 calc R
C5 C 0.3690(3) 0.72218(14) 0.18086(11) 0.0272(4) Uani 1 1 d .
C6 C 0.3529(2) 0.77242(14) 0.25684(10) 0.0215(4) Uani 1 1 d .
C7 C 0.4796(3) 0.85896(15) 0.27406(10) 0.0244(4) Uani 1 1 d .
H7A H 0.4678 0.9123 0.2374 0.032 Uiso 1 1 calc R
H7B H 0.6047 0.8380 0.2771 0.032 Uiso 1 1 calc R
C8 C 0.4032(2) 0.88788(13) 0.35182(10) 0.0228(4) Uani 1 1 d .
C9 C 0.3512(2) 0.78385(14) 0.38877(10) 0.0215(4) Uani 1 1 d .
C10 C 0.3842(2) 0.70292(14) 0.32655(10) 0.0231(4) Uani 1 1 d .
C11 C 0.2097(3) 0.64125(14) 0.33125(11) 0.0253(4) Uani 1 1 d .
H11 H 0.1896 0.6038 0.2843 0.034 Uiso 1 1 calc R
C12 C 0.0887(2) 0.73242(14) 0.33472(10) 0.0227(4) Uani 1 1 d .
H12 H -0.0406 0.7173 0.3368 0.030 Uiso 1 1 calc R
C13 C 0.5402(3) 0.93017(14) 0.40844(11) 0.0276(5) Uani 1 1 d .
H13A H 0.6363 0.9651 0.3823 0.037 Uiso 1 1 calc R
H13B H 0.4821 0.9756 0.4435 0.037 Uiso 1 1 calc R
C14 C 0.4567(3) 0.78137(15) 0.46211(11) 0.0277(4) Uani 1 1 d .
H14A H 0.3848 0.8069 0.5038 0.037 Uiso 1 1 calc R
H14B H 0.4947 0.7142 0.4741 0.037 Uiso 1 1 calc R
C15 C -0.0046(3) 0.85581(15) 0.13716(10) 0.0261(4) Uani 1 1 d .
H15 H -0.0875 0.8986 0.1657 0.035 Uiso 1 1 calc R
C16 C 0.1568(3) 0.91936(17) 0.11360(13) 0.0376(5) Uani 1 1 d .
H16A H 0.2404 0.8795 0.0852 0.056 Uiso 1 1 calc R
H16B H 0.2156 0.9449 0.1580 0.056 Uiso 1 1 calc R
H16C H 0.1158 0.9737 0.0827 0.056 Uiso 1 1 calc R
C17 C -0.1059(3) 0.81881(17) 0.06680(12) 0.0365(5) Uani 1 1 d .
H17A H -0.1571 0.8744 0.0403 0.055 Uiso 1 1 calc R
H17B H -0.2006 0.7744 0.0820 0.055 Uiso 1 1 calc R
H17C H -0.0234 0.7845 0.0340 0.055 Uiso 1 1 calc R
C18 C 0.5590(3) 0.64491(16) 0.33031(12) 0.0320(5) Uani 1 1 d .
H18A H 0.5493 0.5942 0.3684 0.048 Uiso 1 1 calc R
H18B H 0.6564 0.6891 0.3429 0.048 Uiso 1 1 calc R
H18C H 0.5823 0.6146 0.2820 0.048 Uiso 1 1 calc R
C19 C 0.1891(3) 1.03402(14) 0.38379(11) 0.0289(5) Uani 1 1 d .
H19A H 0.1209 1.0799 0.3525 0.038 Uiso 1 1 calc R
H19B H 0.2979 1.0679 0.4003 0.038 Uiso 1 1 calc R
C20 C 0.0768(3) 1.00712(17) 0.45316(12) 0.0333(5) Uani 1 1 d .
H20A H -0.0284 0.9708 0.4375 0.050 Uiso 1 1 calc R
H20B H 0.0405 1.0668 0.4788 0.050 Uiso 1 1 calc R
H20C H 0.1476 0.9668 0.4868 0.050 Uiso 1 1 calc R
N1 N 0.2402(2) 0.94711(11) 0.33779(9) 0.0226(3) Uani 1 1 d .
O1 O -0.04436(18) 0.94269(10) 0.28924(7) 0.0280(3) Uani 1 1 d .
O2 O 0.51252(19) 0.70395(12) 0.14986(8) 0.0393(4) Uani 1 1 d .
O3 O 0.15951(17) 0.77873(10) 0.40284(7) 0.0227(3) Uani 1 1 d .
O4 O 0.61004(18) 0.84417(10) 0.44798(8) 0.0303(3) Uani 1 1 d .
O5 O 0.1977(2) 0.57859(10) 0.39537(8) 0.0326(4) Uani 1 1 d .
H5 H 0.1913 0.6126 0.4339 0.049 Uiso 1 1 calc R

loop_
_atom_site_aniso_label
_atom_site_aniso_U_11
_atom_site_aniso_U_22
_atom_site_aniso_U_33
_atom_site_aniso_U_23
_atom_site_aniso_U_13
_atom_site_aniso_U_12
C1 0.0225(10) 0.0250(10) 0.0200(9) 0.0042(8) -0.0005(8) 0.0014(8)
C2 0.0157(9) 0.0222(9) 0.0239(9) 0.0005(8) -0.0001(7) -0.0002(8)
C3 0.0231(10) 0.0252(10) 0.0229(9) -0.0007(8) 0.0003(7) -0.0031(8)
C4 0.0278(10) 0.0299(10) 0.0252(9) -0.0031(9) -0.0003(8) 0.0010(9)
C5 0.0289(11) 0.0250(10) 0.0278(10) -0.0002(9) 0.0031(8) 0.0034(9)
C6 0.0166(9) 0.0231(9) 0.0247(9) 0.0002(8) 0.0002(7) 0.0004(8)
C7 0.0184(9) 0.0284(10) 0.0263(9) 0.0032(8) 0.0009(8) -0.0025(8)
C8 0.0194(9) 0.0233(9) 0.0259(9) 0.0038(8) -0.0012(7) -0.0022(8)
C9 0.0164(9) 0.0239(9) 0.0243(9) 0.0035(8) -0.0005(7) -0.0017(8)
C10 0.0184(9) 0.0241(9) 0.0269(9) 0.0000(8) -0.0012(8) 0.0010(8)
C11 0.0282(10) 0.0220(10) 0.0255(10) 0.0020(9) -0.0018(8) -0.0034(8)
C12 0.0192(9) 0.0267(10) 0.0221(9) 0.0020(8) -0.0021(7) -0.0045(8)
C13 0.0249(11) 0.0246(10) 0.0334(11) 0.0036(8) -0.0055(8) -0.0043(8)
C14 0.0257(10) 0.0275(10) 0.0299(10) 0.0030(9) -0.0037(8) -0.0054(8)
C15 0.0244(10) 0.0314(11) 0.0224(9) 0.0018(8) -0.0019(8) 0.0007(9)
C16 0.0359(12) 0.0394(12) 0.0374(12) 0.0136(10) -0.0015(10) -0.0044(10)
C17 0.0390(12) 0.0432(13) 0.0275(10) 0.0008(10) -0.0080(9) 0.0007(11)
C18 0.0248(11) 0.0298(11) 0.0412(12) 0.0010(10) -0.0033(9) 0.0065(9)
C19 0.0320(11) 0.0210(10) 0.0336(11) -0.0041(9) -0.0072(9) 0.0025(8)
C20 0.0328(11) 0.0366(12) 0.0305(10) -0.0084(9) -0.0026(9) 0.0027(10)
N1 0.0212(8) 0.0216(8) 0.0249(8) 0.0005(7) -0.0001(7) 0.0016(6)
O1 0.0239(7) 0.0317(8) 0.0282(7) -0.0027(6) -0.0037(6) 0.0071(6)
O2 0.0283(8) 0.0520(10) 0.0377(8) -0.0098(8) 0.0081(6) 0.0050(7)
O3 0.0188(7) 0.0284(7) 0.0208(6) 0.0011(6) 0.0010(5) -0.0037(6)
O4 0.0244(7) 0.0317(8) 0.0346(7) 0.0047(6) -0.0094(6) -0.0038(6)
O5 0.0418(9) 0.0237(7) 0.0322(7) 0.0058(6) -0.0026(7) -0.0044(7)

loop_
_atom_type_symbol
_atom_type_description
_atom_type_scat_dispersion_real
_atom_type_scat_dispersion_imag
_atom_type_scat_source
C C 0.0033 0.0016 'International Tables Vol C Tables 4.2.6.8 and 6.1.1.4'
H H 0.0000 0.0000 'International Tables Vol C Tables 4.2.6.8 and 6.1.1.4'
N N 0.0061 0.0033 'International Tables Vol C Tables 4.2.6.8 and 6.1.1.4'
O O 0.0106 0.0060 'International Tables Vol C Tables 4.2.6.8 and 6.1.1.4'

loop_
_geom_angle_atom_site_label_1
_geom_angle_atom_site_label_2
_geom_angle_atom_site_label_3
_geom_angle
O1 C1 N1 122.17(17)
O1 C1 C2 121.64(17)
N1 C1 C2 115.86(16)
C1 C2 C12 101.96(14)
C1 C2 C3 116.61(15)
C12 C2 C3 113.27(14)
C1 C2 C6 115.37(14)
C12 C2 C6 102.04(14)
C3 C2 C6 106.74(14)
C15 C3 C4 112.01(15)
C15 C3 C2 115.94(15)
C4 C3 C2 104.66(15)
C5 C4 C3 106.75(15)
O2 C5 C4 126.13(17)
O2 C5 C6 123.91(18)
C4 C5 C6 109.96(15)
C5 C6 C7 118.11(15)
C5 C6 C10 114.86(15)
C7 C6 C10 102.06(14)
C5 C6 C2 105.61(14)
C7 C6 C2 113.72(15)
C10 C6 C2 101.47(14)
C6 C7 C8 98.33(14)
N1 C8 C13 116.91(16)
N1 C8 C7 106.87(15)
C13 C8 C7 115.62(16)
N1 C8 C9 110.36(14)
C13 C8 C9 102.69(14)
C7 C8 C9 103.44(14)
O3 C9 C14 111.11(14)
O3 C9 C10 103.97(14)
C14 C9 C10 120.26(16)
O3 C9 C8 110.52(14)
C14 C9 C8 104.18(15)
C10 C9 C8 106.67(14)
C18 C10 C11 115.99(15)
C18 C10 C6 118.05(16)
C11 C10 C6 103.92(14)
C18 C10 C9 117.51(16)
C11 C10 C9 101.90(14)
C6 C10 C9 96.45(14)
O5 C11 C12 114.34(16)
O5 C11 C10 114.68(16)
C12 C11 C10 93.55(14)
O3 C12 C11 99.62(14)
O3 C12 C2 107.34(14)
C11 C12 C2 105.90(14)
O4 C13 C8 104.70(15)
O4 C14 C9 104.29(14)
C16 C15 C17 110.13(17)
C16 C15 C3 112.35(16)
C17 C15 C3 111.70(17)
N1 C19 C20 113.22(16)
C1 N1 C8 117.39(15)
C1 N1 C19 116.43(15)
C8 N1 C19 123.34(15)
C9 O3 C12 103.49(13)
C14 O4 C13 105.76(14)

loop_
_geom_bond_atom_site_label_1
_geom_bond_atom_site_label_2
_geom_bond_distance
C1 O1 1.233(2)
C1 N1 1.366(2)
C1 C2 1.537(3)
C2 C12 1.565(3)
C2 C3 1.571(2)
C2 C6 1.587(2)
C3 C15 1.546(3)
C3 C4 1.546(3)
C4 C5 1.503(3)
C5 O2 1.220(2)
C5 C6 1.506(3)
C6 C7 1.525(3)
C6 C10 1.562(3)
C7 C8 1.534(3)
C8 N1 1.467(2)
C8 C13 1.533(3)
C8 C9 1.591(2)
C9 O3 1.442(2)
C9 C14 1.512(3)
C9 C10 1.565(3)
C10 C18 1.513(3)
C10 C11 1.538(3)
C11 O5 1.413(2)
C11 C12 1.520(3)
C12 O3 1.451(2)
C13 O4 1.446(2)
C14 O4 1.437(2)
C15 C16 1.527(3)
C15 C17 1.533(3)
C19 N1 1.473(2)
C19 C20 1.523(3)

loop_
_geom_hbond_atom_site_label_D
_geom_hbond_atom_site_label_H
_geom_hbond_atom_site_label_A
_geom_hbond_distance_DH
_geom_hbond_distance_HA
_geom_hbond_distance_DA
_geom_hbond_angle_DHA
_geom_hbond_site_symmetry_A
O5 H5 O4 0.82 2.25 3.023(2) 158.1 2_466
O5 H5 O3 0.82 2.31 2.7106(19) 110.4 .
